data_4502135
loop_
_publ_author_name
'Lipstman, Sophia'
'Goldberg, Israel'

_publ_section_title
;
 Supramolecular Crystal Chemistry of Tetra(3-pyridyl)porphyrin. 2. Two-
 and Three-Dimensional Coordination Networks with Cobalt and Cadmium Ions
;
_journal_issue 11
_journal_name_full 'Crystal Growth &amp; Design'
_journal_page_first 5001
_journal_paper_doi 10.1021/cg1011007
_journal_volume 10
_journal_year 2010
_chemical_formula_moiety 'C41 H24 Cd2 Cl2 N8 O'
_chemical_formula_sum 'C41 H24 Cd2 Cl2 N8 O'
_chemical_formula_weight 940.38
_chemical_name_systematic
; 
 ? 
;
_space_group_IT_number 62
_symmetry_cell_setting orthorhombic
_symmetry_space_group_name_Hall '-P 2ac 2n'
_symmetry_space_group_name_H-M 'P n m a'
_atom_sites_solution_hydrogens geom
_atom_sites_solution_primary direct
_atom_sites_solution_secondary difmap
_audit_creation_method SHELXL-97
_cell_angle_alpha 90.00
_cell_angle_beta 90.00
_cell_angle_gamma 90.00
_cell_formula_units_Z 4
_cell_length_a 26.0670(2)
_cell_length_b 21.1688(6)
_cell_length_c 7.6354(7)
_cell_measurement_reflns_used 5483
_cell_measurement_temperature 110(2)
_cell_measurement_theta_max 27.86
_cell_measurement_theta_min 2.78
_cell_volume 4213.3(4)
_computing_cell_refinement Denzo
_computing_data_collection 'Collect, Nonius B.V.'
_computing_data_reduction 'Denzo & Scalepack'
_computing_structure_refinement 'SHELXL-97 (Sheldrick, 1997)'
_computing_structure_solution SIR-97
_diffrn_ambient_temperature 110(2)
_diffrn_detector_area_resol_mean 12.8
_diffrn_measured_fraction_theta_full 0.996
_diffrn_measured_fraction_theta_max 0.996
_diffrn_measurement_device_type 'Nonius KappaCCD'
_diffrn_measurement_method '1 deg. \f and \w scans'
_diffrn_radiation_monochromator graphite
_diffrn_radiation_source 'fine-focus sealed tube'
_diffrn_radiation_type MoK\a
_diffrn_radiation_wavelength 0.71073
_diffrn_reflns_av_R_equivalents 0.0510
_diffrn_reflns_av_sigmaI/netI 0.0492
_diffrn_reflns_limit_h_max 0
_diffrn_reflns_limit_h_min -34
_diffrn_reflns_limit_k_max 27
_diffrn_reflns_limit_k_min 0
_diffrn_reflns_limit_l_max 10
_diffrn_reflns_limit_l_min 0
_diffrn_reflns_number 18214
_diffrn_reflns_theta_full 27.86
_diffrn_reflns_theta_max 27.86
_diffrn_reflns_theta_min 2.78
_diffrn_standards_number 0
_exptl_absorpt_coefficient_mu 1.176
_exptl_absorpt_correction_T_max 0.8433
_exptl_absorpt_correction_T_min 0.7192
_exptl_absorpt_correction_type multi-scan
_exptl_absorpt_process_details 'Blessing, 1995'
_exptl_crystal_colour red
_exptl_crystal_density_diffrn 1.482
_exptl_crystal_density_method 'not measured'
_exptl_crystal_description rods
_exptl_crystal_F_000 1856
_exptl_crystal_size_max 0.30
_exptl_crystal_size_mid 0.15
_exptl_crystal_size_min 0.15
_platon_squeeze_details
;
;
_refine_diff_density_max 1.412
_refine_diff_density_min -0.979
_refine_diff_density_rms 0.107
_refine_ls_extinction_method none
_refine_ls_goodness_of_fit_ref 1.051
_refine_ls_hydrogen_treatment constr
_refine_ls_matrix_type full
_refine_ls_number_parameters 256
_refine_ls_number_reflns 5129
_refine_ls_number_restraints 0
_refine_ls_restrained_S_all 1.051
_refine_ls_R_factor_all 0.0722
_refine_ls_R_factor_gt 0.0477
_refine_ls_shift/su_max 0.022
_refine_ls_shift/su_mean 0.000
_refine_ls_structure_factor_coef Fsqd
_refine_ls_weighting_details 'calc w=1/[\s^2^(Fo^2^)+(0.0675P)^2^+2.3375P] where P=(Fo^2^+2Fc^2^)/3'
_refine_ls_weighting_scheme calc
_refine_ls_wR_factor_gt 0.1150
_refine_ls_wR_factor_ref 0.1227
_reflns_number_gt 3799
_reflns_number_total 5129
_reflns_threshold_expression >2sigma(I)
_cod_data_source_file cg1011007_si_001.cif
_cod_data_source_block 4
_cod_original_sg_symbol_H-M 'P nma'
_cod_database_code 4502135

loop_
_symmetry_equiv_pos_as_xyz
'x, y, z'
'-x+1/2, -y, z+1/2'
'x+1/2, -y+1/2, -z+1/2'
'-x, y+1/2, -z'
'-x, -y, -z'
'x-1/2, y, -z-1/2'
'-x-1/2, y-1/2, z-1/2'
'x, -y-1/2, z'

loop_
_atom_site_label
_atom_site_type_symbol
_atom_site_fract_x
_atom_site_fract_y
_atom_site_fract_z
_atom_site_U_iso_or_equiv
_atom_site_adp_type
_atom_site_occupancy
_atom_site_symmetry_multiplicity
_atom_site_calc_flag
_atom_site_refinement_flags
Cd1 Cd 0.230877(13) 0.2500 0.36053(4) 0.02543(12) Uani 1 2 d S
Cl1 Cl 0.16576(5) 0.2500 0.09123(16) 0.0331(3) Uani 1 2 d S
Cl2 Cl 0.29097(5) 0.2500 0.62659(15) 0.0329(3) Uani 1 2 d S
Cd2 Cd -0.001742(19) -0.02715(2) 0.03996(6) 0.02827(15) Uani 0.50 1 d P
C1 C -0.10321(14) -0.02593(16) -0.1906(4) 0.0284(8) Uani 1 1 d .
C2 C -0.15789(14) -0.01597(17) -0.1721(5) 0.0316(8) Uani 1 1 d .
H2 H -0.1838 -0.0316 -0.2481 0.038 Uiso 1 1 calc R
C3 C -0.16543(13) 0.01959(17) -0.0273(5) 0.0303(8) Uani 1 1 d .
H3 H -0.1975 0.0337 0.0169 0.036 Uiso 1 1 calc R
C4 C -0.11600(14) 0.03215(16) 0.0472(4) 0.0273(7) Uani 1 1 d .
C5 C -0.10621(14) 0.06670(16) 0.2032(4) 0.0290(8) Uani 1 1 d .
C6 C -0.05813(14) 0.07540(17) 0.2860(5) 0.0309(8) Uani 1 1 d .
C7 C -0.04860(15) 0.11725(19) 0.4328(5) 0.0400(9) Uani 1 1 d .
H7 H -0.0735 0.1416 0.4937 0.048 Uiso 1 1 calc R
C8 C 0.00220(14) 0.11516(19) 0.4668(5) 0.0368(9) Uani 1 1 d .
H8 H 0.0196 0.1377 0.5564 0.044 Uiso 1 1 calc R
C9 C 0.02510(14) 0.07263(16) 0.3427(4) 0.0291(8) Uani 1 1 d .
C10 C 0.07842(14) 0.06076(16) 0.3234(4) 0.0281(8) Uani 1 1 d .
N11 N -0.07915(11) 0.00422(14) -0.0536(4) 0.0288(6) Uani 1 1 d .
N12 N -0.01265(11) 0.04848(14) 0.2374(4) 0.0277(6) Uani 1 1 d .
C13 C -0.15116(14) 0.09628(16) 0.2912(4) 0.0297(8) Uani 1 1 d .
C14 C -0.18128(13) 0.14140(16) 0.2094(4) 0.0285(8) Uani 1 1 d .
H14 H -0.1733 0.1524 0.0919 0.034 Uiso 1 1 calc R
N15 N -0.22105(12) 0.17039(14) 0.2861(4) 0.0311(7) Uani 1 1 d .
C16 C -0.23200(16) 0.1545(2) 0.4533(5) 0.0449(10) Uani 1 1 d .
H16 H -0.2602 0.1745 0.5095 0.054 Uiso 1 1 calc R
C17 C -0.20415(18) 0.1105(2) 0.5461(5) 0.0518(12) Uani 1 1 d .
H17 H -0.2127 0.1006 0.6639 0.062 Uiso 1 1 calc R
C18 C -0.16325(15) 0.0808(2) 0.4638(5) 0.0406(10) Uani 1 1 d .
H18 H -0.1436 0.0500 0.5248 0.049 Uiso 1 1 calc R
C19 C 0.11237(14) 0.09380(16) 0.4518(4) 0.0277(8) Uani 1 1 d .
C20 C 0.14711(14) 0.13822(16) 0.3899(4) 0.0293(8) Uani 1 1 d .
H20 H 0.1487 0.1453 0.2671 0.035 Uiso 1 1 calc R
N21 N 0.17857(12) 0.17164(13) 0.4931(4) 0.0300(7) Uani 1 1 d .
C22 C 0.17552(16) 0.16216(18) 0.6665(5) 0.0361(9) Uani 1 1 d .
H22 H 0.1977 0.1854 0.7415 0.043 Uiso 1 1 calc R
C23 C 0.14145(15) 0.12000(17) 0.7400(5) 0.0360(9) Uani 1 1 d .
H23 H 0.1400 0.1148 0.8635 0.043 Uiso 1 1 calc R
C24 C 0.10942(12) 0.08529(14) 0.6326(4) 0.0317(8) Uani 1 1 d .
H24 H 0.0857 0.0560 0.6812 0.038 Uiso 1 1 calc R
O25 O -0.01151(12) -0.13172(14) 0.1106(4) 0.0512(16) Uani 0.50 1 d PR
C26 C -0.02469(12) -0.17650(14) 0.0214(4) 0.087(4) Uani 0.50 1 d PR

loop_
_atom_site_aniso_label
_atom_site_aniso_U_11
_atom_site_aniso_U_22
_atom_site_aniso_U_33
_atom_site_aniso_U_23
_atom_site_aniso_U_13
_atom_site_aniso_U_12
Cd1 0.0251(2) 0.0252(2) 0.02594(19) 0.000 -0.00367(14) 0.000
Cl1 0.0323(7) 0.0360(7) 0.0310(6) 0.000 -0.0077(5) 0.000
Cl2 0.0306(7) 0.0381(7) 0.0299(6) 0.000 -0.0077(5) 0.000
Cd2 0.0267(3) 0.0298(3) 0.0284(3) -0.0049(2) -0.0003(2) 0.0007(2)
C1 0.0320(19) 0.0243(17) 0.0289(17) 0.0026(14) -0.0043(15) -0.0028(15)
C2 0.0261(18) 0.0324(19) 0.036(2) 0.0006(16) -0.0068(15) -0.0023(15)
C3 0.0243(18) 0.0336(19) 0.0331(19) 0.0003(16) -0.0019(15) 0.0049(15)
C4 0.0277(18) 0.0292(18) 0.0249(17) 0.0008(14) 0.0001(15) 0.0032(15)
C5 0.0312(19) 0.0279(18) 0.0278(17) 0.0014(15) 0.0028(15) 0.0026(15)
C6 0.033(2) 0.0328(19) 0.0272(18) -0.0024(15) -0.0005(15) 0.0036(16)
C7 0.041(2) 0.040(2) 0.039(2) -0.0120(18) -0.0008(18) 0.0103(18)
C8 0.035(2) 0.037(2) 0.039(2) -0.0143(18) -0.0053(17) 0.0052(17)
C9 0.0323(19) 0.0262(18) 0.0287(18) -0.0009(15) -0.0026(15) -0.0010(15)
C10 0.0330(19) 0.0260(18) 0.0253(17) -0.0003(14) -0.0044(15) -0.0041(15)
N11 0.0284(16) 0.0301(16) 0.0277(14) -0.0034(12) -0.0030(12) -0.0014(13)
N12 0.0267(16) 0.0273(15) 0.0291(15) -0.0003(13) -0.0021(12) 0.0023(12)
C13 0.0295(19) 0.0295(18) 0.0301(18) -0.0058(15) 0.0013(15) 0.0016(15)
C14 0.0295(18) 0.0310(19) 0.0250(17) 0.0007(15) 0.0027(14) -0.0021(15)
N15 0.0338(17) 0.0362(17) 0.0231(14) 0.0011(13) 0.0047(12) 0.0055(13)
C16 0.051(3) 0.052(3) 0.032(2) 0.0028(19) 0.0125(18) 0.017(2)
C17 0.060(3) 0.065(3) 0.031(2) 0.013(2) 0.012(2) 0.025(2)
C18 0.039(2) 0.050(2) 0.032(2) 0.0088(18) 0.0060(17) 0.0160(19)
C19 0.0308(19) 0.0247(17) 0.0277(18) -0.0024(14) -0.0040(15) 0.0028(14)
C20 0.0338(19) 0.0275(18) 0.0266(17) -0.0016(15) -0.0016(15) -0.0034(15)
N21 0.0352(17) 0.0283(16) 0.0264(15) 0.0006(13) -0.0060(13) -0.0060(13)
C22 0.042(2) 0.034(2) 0.032(2) -0.0010(16) -0.0103(17) -0.0046(17)
C23 0.046(2) 0.037(2) 0.0249(17) 0.0037(17) -0.0070(17) -0.0032(18)
C24 0.036(2) 0.0303(19) 0.0286(18) 0.0025(16) 0.0014(16) -0.0013(16)
O25 0.078(5) 0.038(3) 0.037(3) -0.003(3) 0.002(3) -0.008(3)
C26 0.123(11) 0.056(7) 0.082(8) -0.020(6) -0.005(8) -0.005(7)

loop_
_atom_type_symbol
_atom_type_description
_atom_type_scat_dispersion_real
_atom_type_scat_dispersion_imag
_atom_type_scat_source
C C 0.0033 0.0016 'International Tables Vol C Tables 4.2.6.8 and 6.1.1.4'
H H 0.0000 0.0000 'International Tables Vol C Tables 4.2.6.8 and 6.1.1.4'
N N 0.0061 0.0033 'International Tables Vol C Tables 4.2.6.8 and 6.1.1.4'
O O 0.0106 0.0060 'International Tables Vol C Tables 4.2.6.8 and 6.1.1.4'
Cd Cd -0.8075 1.2024 'International Tables Vol C Tables 4.2.6.8 and 6.1.1.4'
Cl Cl 0.1484 0.1585 'International Tables Vol C Tables 4.2.6.8 and 6.1.1.4'

loop_
_geom_angle_atom_site_label_1
_geom_angle_atom_site_label_2
_geom_angle_atom_site_label_3
_geom_angle
_geom_angle_site_symmetry_1
_geom_angle_site_symmetry_3
N21 Cd1 N21 88.66(14) 8_565 .
N21 Cd1 N15 176.23(10) 8_565 6_656
N21 Cd1 N15 90.46(10) . 6_656
N21 Cd1 N15 90.46(10) 8_565 3
N21 Cd1 N15 176.23(10) . 3
N15 Cd1 N15 90.18(15) 6_656 3
N21 Cd1 Cl2 90.75(7) 8_565 .
N21 Cd1 Cl2 90.75(7) . .
N15 Cd1 Cl2 92.92(7) 6_656 .
N15 Cd1 Cl2 92.92(7) 3 .
N21 Cd1 Cl1 87.89(7) 8_565 .
N21 Cd1 Cl1 87.88(7) . .
N15 Cd1 Cl1 88.42(7) 6_656 .
N15 Cd1 Cl1 88.42(7) 3 .
Cl2 Cd1 Cl1 178.10(4) . .
Cd2 Cd2 N11 75.95(9) 5 5
Cd2 Cd2 N12 73.64(9) 5 5
N11 Cd2 N12 85.77(10) 5 5
Cd2 Cd2 N12 71.98(8) 5 .
N11 Cd2 N12 86.00(11) 5 .
N12 Cd2 N12 145.62(5) 5 .
Cd2 Cd2 N11 69.67(9) 5 .
N11 Cd2 N11 145.62(5) 5 .
N12 Cd2 N11 84.68(10) 5 .
N12 Cd2 N11 83.53(10) . .
Cd2 Cd2 O25 165.60(9) 5 .
N11 Cd2 O25 108.25(11) 5 .
N12 Cd2 O25 92.72(11) 5 .
N12 Cd2 O25 121.53(10) . .
N11 Cd2 O25 105.14(11) . .
N11 C1 C10 125.4(3) . 5
N11 C1 C2 107.9(3) . .
C10 C1 C2 126.7(3) 5 .
C3 C2 C1 107.7(3) . .
C3 C2 H2 126.2 . .
C1 C2 H2 126.2 . .
C2 C3 C4 107.3(3) . .
C2 C3 H3 126.4 . .
C4 C3 H3 126.4 . .
N11 C4 C5 124.7(3) . .
N11 C4 C3 109.2(3) . .
C5 C4 C3 126.1(3) . .
C6 C5 C4 126.9(3) . .
C6 C5 C13 116.1(3) . .
C4 C5 C13 117.0(3) . .
N12 C6 C5 126.3(3) . .
N12 C6 C7 108.4(3) . .
C5 C6 C7 125.2(3) . .
C8 C7 C6 107.2(3) . .
C8 C7 H7 126.4 . .
C6 C7 H7 126.4 . .
C7 C8 C9 107.5(3) . .
C7 C8 H8 126.2 . .
C9 C8 H8 126.2 . .
N12 C9 C10 125.2(3) . .
N12 C9 C8 108.8(3) . .
C10 C9 C8 125.9(3) . .
C1 C10 C9 128.0(3) 5 .
C1 C10 C19 116.4(3) 5 .
C9 C10 C19 115.4(3) . .
C1 N11 C4 108.0(3) . .
C1 N11 Cd2 125.7(2) . 5
C4 N11 Cd2 124.1(2) . 5
C1 N11 Cd2 121.0(2) . .
C4 N11 Cd2 125.6(2) . .
C9 N12 C6 107.9(3) . .
C9 N12 Cd2 121.3(2) . 5
C6 N12 Cd2 119.7(2) . 5
C9 N12 Cd2 125.2(2) . .
C6 N12 Cd2 126.7(2) . .
C14 C13 C18 117.4(3) . .
C14 C13 C5 122.2(3) . .
C18 C13 C5 120.4(3) . .
N15 C14 C13 123.9(3) . .
N15 C14 H14 118.1 . .
C13 C14 H14 118.1 . .
C14 N15 C16 117.5(3) . .
C14 N15 Cd1 121.8(2) . 6_556
C16 N15 Cd1 120.7(2) . 6_556
N15 C16 C17 122.9(4) . .
N15 C16 H16 118.5 . .
C17 C16 H16 118.5 . .
C16 C17 C18 118.6(4) . .
C16 C17 H17 120.7 . .
C18 C17 H17 120.7 . .
C17 C18 C13 119.7(4) . .
C17 C18 H18 120.2 . .
C13 C18 H18 120.2 . .
C20 C19 C24 117.4(3) . .
C20 C19 C10 118.7(3) . .
C24 C19 C10 123.8(3) . .
N21 C20 C19 123.8(3) . .
N21 C20 H20 118.1 . .
C19 C20 H20 118.1 . .
C22 N21 C20 117.7(3) . .
C22 N21 Cd1 124.0(2) . .
C20 N21 Cd1 118.0(2) . .
N21 C22 C23 122.5(3) . .
N21 C22 H22 118.8 . .
C23 C22 H22 118.8 . .
C22 C23 C24 119.5(3) . .
C22 C23 H23 120.3 . .
C24 C23 H23 120.3 . .
C23 C24 C19 119.1(3) . .
C23 C24 H24 120.5 . .
C19 C24 H24 120.5 . .
C26 O25 Cd2 130.68(7) . .

loop_
_geom_bond_atom_site_label_1
_geom_bond_atom_site_label_2
_geom_bond_distance
_geom_bond_site_symmetry_2
Cd1 N21 2.374(3) 8_565
Cd1 N21 2.374(3) .
Cd1 N15 2.380(3) 6_656
Cd1 N15 2.380(3) 3
Cd1 Cl2 2.5653(12) .
Cd1 Cl1 2.6663(12) .
Cd2 N11 2.166(3) 5
Cd2 N12 2.198(3) 5
Cd2 N12 2.217(3) .
Cd2 N11 2.241(3) .
Cd2 O25 2.293(3) .
C1 N11 1.376(4) .
C1 C10 1.411(5) 5
C1 C2 1.448(5) .
C2 C3 1.352(5) .
C2 H2 0.9500 .
C3 C4 1.433(5) .
C3 H3 0.9500 .
C4 N11 1.365(4) .
C4 C5 1.421(5) .
C5 C6 1.416(5) .
C5 C13 1.489(5) .
C6 N12 1.367(4) .
C6 C7 1.450(5) .
C7 C8 1.350(5) .
C7 H7 0.9500 .
C8 C9 1.437(5) .
C8 H8 0.9500 .
C9 N12 1.370(4) .
C9 C10 1.420(5) .
C10 C1 1.411(5) 5
C10 C19 1.494(5) .
N11 Cd2 2.166(3) 5
N12 Cd2 2.198(3) 5
C13 C14 1.385(5) .
C13 C18 1.394(5) .
C14 N15 1.339(4) .
C14 H14 0.9500 .
N15 C16 1.351(5) .
N15 Cd1 2.380(3) 6_556
C16 C17 1.377(6) .
C16 H16 0.9500 .
C17 C18 1.388(5) .
C17 H17 0.9500 .
C18 H18 0.9500 .
C19 C20 1.389(5) .
C19 C24 1.394(4) .
C20 N21 1.339(4) .
C20 H20 0.9500 .
N21 C22 1.342(4) .
C22 C23 1.379(5) .
C22 H22 0.9500 .
C23 C24 1.382(5) .
C23 H23 0.9500 .
C24 H24 0.9500 .
O25 C26 1.2166 .

loop_
_platon_squeeze_void_nr
_platon_squeeze_void_average_x
_platon_squeeze_void_average_y
_platon_squeeze_void_average_z
_platon_squeeze_void_volume
_platon_squeeze_void_count_electrons
_platon_squeeze_void_content
1 0.964 0.250 -0.045 200 26 ' '
2 0.464 0.250 -0.033 200 26 ' '
3 0.036 0.750 -0.006 200 26 ' '
4 0.536 0.750 -0.010 200 26 ' '
5 0.273 0.524 0.184 9 1 ' '
6 0.273 0.976 0.183 9 1 ' '
7 0.773 0.524 0.316 9 1 ' '
8 0.773 0.976 0.316 9 1 ' '
9 0.227 0.024 0.684 9 1 ' '
10 0.227 0.476 0.683 9 1 ' '
11 0.727 0.024 0.816 9 1 ' '
12 0.727 0.476 0.816 9 1 ' '
